data_9014164
loop_
_publ_author_name
'Anderson, J. L.'
'Peterson, R. C.'
'Swainson, I.'

_publ_section_title
;
 The atomic structure of deuterated boyleite ZnSO4*4D2O,
 ilesite MnSO4*4D2O, and bianchite ZnSO4*6D2O
;
_journal_name_full 'American Mineralogist'
_journal_page_first 1905
_journal_page_last 1914
_journal_paper_doi 10.2138/am.2012.4121
_journal_volume 97
_journal_year 2012
_chemical_compound_source Synthetic
_chemical_formula_sum 'H8 Mn O8 S'
_chemical_name_mineral Ilesite
_space_group_IT_number 14
_symmetry_space_group_name_Hall '-P 2yn'
_symmetry_space_group_name_H-M 'P 1 21/n 1'
_cell_angle_alpha 90
_cell_angle_beta 90.826
_cell_angle_gamma 90
_cell_formula_units_Z 4
_cell_length_a 5.9753
_cell_length_b 13.8186
_cell_length_c 8.0461
_cell_volume 664.300
_database_code_amcsd 0019608
_exptl_crystal_density_diffrn 2.230
_cod_depositor_comments
;
         Z inserted to be consistent with given formula
        Water oxygen atoms renamed so that they are treated as oxygens
                                          miguel
;
_cod_original_formula_sum 'Mn S O8 H8'
_cod_database_code 9014164

loop_
_space_group_symop_operation_xyz
x,y,z
1/2+x,1/2-y,1/2+z
1/2-x,1/2+y,1/2-z
-x,-y,-z

loop_
_atom_site_label
_atom_site_fract_x
_atom_site_fract_y
_atom_site_fract_z
_atom_site_U_iso_or_equiv
Mn 0.06600 0.10600 0.21000 0.01400
S 0.19500 0.10600 0.82300 0.00200
O1 0.00800 0.05120 0.75300 0.02500
O2 0.25400 0.07460 0.99200 0.02800
O3 0.39200 0.09670 0.71500 0.02500
O4 0.14400 0.21210 0.82000 0.02600
O11 0.37500 0.07390 0.35700 0.03300
O12 0.76000 0.13970 0.08800 0.02700
O13 0.88400 0.12810 0.44400 0.02700
O14 0.18000 0.25210 0.22100 0.01800
H1a 0.37600 0.08600 0.47500 0.06100
H1b 0.46600 0.01890 0.33400 0.03000
H2a 0.66500 0.19060 0.14700 0.06100
H2b 0.65500 0.09600 0.04400 0.07000
H3a 0.80100 0.18700 0.46100 0.03800
H3b 0.91200 0.10100 0.55000 0.04300
H4a 0.31700 0.26700 0.28600 0.03800
H4b 0.58900 0.19100 0.71900 0.03800

loop_
_cod_related_entry_id
_cod_related_entry_database
_cod_related_entry_code
1 AMCSD 0019608
